data_2007409
loop_
_publ_author_name
'Puviarasan, K.'
'Govindasamy, L.'
'Velmurugan, D.'
'Shanmuga Sundara Raj, S.'
'Hoong-Kun Fun'
'Shanmuga Sundaram, M.'
'Raghunathan, R.'

_publ_section_title
;
 1,3,4,8-Tetraphenyl-7-oxa-1,2-diazaspiro[4.4]nona-2,8-dien-6-one
;
_journal_issue 7
_journal_name_full 'Acta Crystallographica Section C'
_journal_page_first 959
_journal_page_last 961
_journal_paper_doi 10.1107/S0108270197020180
_journal_volume 54
_journal_year 1998
_chemical_formula_moiety 'C30 H22 N2 O2'
_chemical_formula_sum 'C30 H22 N2 O2'
_chemical_formula_weight 442.50
_chemical_name_systematic
;
 ?
;
_space_group_IT_number 2
_symmetry_cell_setting triclinic
_symmetry_space_group_name_Hall '-P 1'
_symmetry_space_group_name_H-M 'P -1'
_audit_creation_method SHELXL-97
_cell_angle_alpha 71.920(10)
_cell_angle_beta 70.720(10)
_cell_angle_gamma 74.950(10)
_cell_formula_units_Z 2
_cell_length_a 9.5540(10)
_cell_length_b 10.4010(10)
_cell_length_c 12.9990(10)
_cell_measurement_reflns_used 39
_cell_measurement_temperature 293(2)
_cell_measurement_theta_max 12.51
_cell_measurement_theta_min 5.38
_cell_volume 1141.2(2)
_computing_cell_refinement XSCANS
_computing_data_collection 'XSCANS (Siemens, 1994)'
_computing_data_reduction XSCANS
_computing_molecular_graphics 'ZORTEP (Zsolnai, 1997)'
_computing_publication_material 'SHELXL97; PARST (Nardelli, 1983, 1995)'
_computing_structure_refinement 'SHELXL97 (Sheldrick, 1997)'
_computing_structure_solution 'SHELXS97 (Sheldrick, 1990)'
_diffrn_ambient_temperature 293(2)
_diffrn_measured_fraction_theta_full 0.988
_diffrn_measured_fraction_theta_max 0.988
_diffrn_measurement_device_type 'Siemens P4 diffractometer'
_diffrn_measurement_method '\q/2\q scans'
_diffrn_radiation_monochromator graphite
_diffrn_radiation_source 'fine-focus sealed tube'
_diffrn_radiation_type MoK\a
_diffrn_radiation_wavelength 0.71073
_diffrn_reflns_av_R_equivalents 0.0198
_diffrn_reflns_av_sigmaI/netI 0.0607
_diffrn_reflns_limit_h_max 12
_diffrn_reflns_limit_h_min -1
_diffrn_reflns_limit_k_max 13
_diffrn_reflns_limit_k_min -12
_diffrn_reflns_limit_l_max 16
_diffrn_reflns_limit_l_min -16
_diffrn_reflns_number 6113
_diffrn_reflns_theta_full 27.50
_diffrn_reflns_theta_max 27.50
_diffrn_reflns_theta_min 2.09
_diffrn_standards_decay_% <3
_diffrn_standards_interval_count 97
_diffrn_standards_interval_time 60
_diffrn_standards_number 3
_exptl_absorpt_coefficient_mu 0.081
_exptl_absorpt_correction_type none
_exptl_crystal_colour Colourless
_exptl_crystal_density_diffrn 1.288
_exptl_crystal_density_method 'not measured'
_exptl_crystal_description Square_prism
_exptl_crystal_F_000 464
_exptl_crystal_size_max 0.48
_exptl_crystal_size_mid 0.34
_exptl_crystal_size_min 0.32
_refine_diff_density_max 0.209
_refine_diff_density_min -0.146
_refine_ls_extinction_coef 0.020(2)
_refine_ls_extinction_method SHELXL97_(Sheldrick,_1997)
_refine_ls_goodness_of_fit_ref 0.783
_refine_ls_hydrogen_treatment H_atoms:_see_text
_refine_ls_matrix_type full
_refine_ls_number_parameters 308
_refine_ls_number_reflns 5184
_refine_ls_number_restraints 0
_refine_ls_restrained_S_all 0.783
_refine_ls_R_factor_all 0.0812
_refine_ls_R_factor_gt 0.0407
_refine_ls_shift/su_max <0.001
_refine_ls_shift/su_mean 0.000
_refine_ls_structure_factor_coef Fsqd
_refine_ls_weighting_details 'w = 1/[\s^2^(Fo^2^)+(0.0708P)^2^] where P=(Fo^2^+2Fc^2^)/3'
_refine_ls_weighting_scheme calc
_refine_ls_wR_factor_ref 0.1141
_reflns_number_gt 3039
_reflns_number_total 5184
_reflns_threshold_expression I>2\s(I)
_cod_data_source_file bm1201.cif
_cod_data_source_block bm1201
_cod_depositor_comments
;
The following automatic conversions were performed:
'_symmetry_cell_setting' value 'Triclinic' changed to 'triclinic'
according to '/home/saulius/struct/CIF-dictionaries/cif_core.dic'
dictionary named 'cif_core.dic' version 2.4.1 from 2010-06-29.

Automatic conversion script
Id: cif_fix_enum 1527 2010-12-29 10:47:43Z saulius 

The following automatic conversions were performed:

'_exptl_absorpt_correction_type' value 'None' changed to 'none'
according to /home/saulius/struct/CIF-dictionaries/cif_core.dic
dictionary named 'cif_core.dic' version 2.4.1 from 2010-06-29.

Automatic conversion script
Id: cif_fix_values 1715 2011-07-08 13:25:40Z adriana 

The following automatic conversions were performed:

'_refine_ls_weighting_scheme' value 'calc w =
1/[\s^2^(Fo^2^)+(0.0708P)^2^] where P=(Fo^2^+2Fc^2^)/3' was changed
to 'calc'. New tag '_refine_ls_weighting_details' was created. The
value of the new tag was set to 'w = 1/[\s^2^(Fo^2^)+(0.0708P)^2^]
where P=(Fo^2^+2Fc^2^)/3'.

Automatic conversion script
Id: cif_fix_values 3143 2015-03-26 13:38:13Z robertas 
;
_cod_original_cell_volume 1141.15(18)
_cod_database_code 2007409

loop_
_symmetry_equiv_pos_as_xyz
'x, y, z'
'-x, -y, -z'

loop_
_atom_site_label
_atom_site_fract_x
_atom_site_fract_y
_atom_site_fract_z
_atom_site_U_iso_or_equiv
_atom_site_adp_type
_atom_site_calc_flag
_atom_site_refinement_flags
_atom_site_occupancy
_atom_site_disorder_assembly
_atom_site_disorder_group
_atom_site_type_symbol
O1 .60365(12) .62417(10) .08818(9) .0426(3) Uani d . 1 . . O
O2 .59576(13) .40931(10) .09280(9) .0473(3) Uani d . 1 . . O
C2 .54326(17) .50709(14) .13089(12) .0362(3) Uani d . 1 . . C
C3 .40358(17) .52722(14) .23034(12) .0351(3) Uani d . 1 . . C
N4 .40296(15) .40690(12) .32824(10) .0399(3) Uani d . 1 . . N
N5 .32205(15) .31539(12) .32432(10) .0392(3) Uani d . 1 . . N
C6 .24332(17) .37501(14) .25403(12) .0350(3) Uani d . 1 . . C
C7 .25886(17) .52440(14) .19950(12) .0351(3) Uani d . 1 . . C
H7 .2788 .5429 .1178 .042 Uiso calc R 1 . . H
C8 .41302(18) .66312(15) .24144(13) .0391(4) Uani d . 1 . . C
H8 .3512 .7047 .2986 .047 Uiso calc R 1 . . H
C9 .52239(17) .71539(14) .15791(12) .0365(3) Uani d . 1 . . C
C10 .57564(17) .84570(14) .12456(13) .0369(3) Uani d . 1 . . C
C11 .67856(19) .88535(15) .02206(13) .0428(4) Uani d . 1 . . C
H11 .7182 .8270 -.0262 .051 Uiso calc . 1 . . H
C12 .7224(2) 1.01192(16) -.00860(14) .0508(4) Uani d . 1 . . C
H12 .7917 1.0383 -.0774 .061 Uiso calc . 1 . . H
C13 .6642(2) 1.09856(16) .06207(16) .0510(4) Uani d . 1 . . C
H13 .6938 1.1836 .0408 .061 Uiso calc . 1 . . H
C14 .5625(2) 1.06013(16) .16411(16) .0532(5) Uani d . 1 . . C
H14 .5233 1.1191 .2118 .064 Uiso calc . 1 . . H
C15 .5185(2) .93410(16) .19593(14) .0486(4) Uani d . 1 . . C
H15 .4503 .9080 .2654 .058 Uiso calc . 1 . . H
C16 .11976(17) .62115(14) .24621(12) .0354(3) Uani d . 1 . . C
C17 .0404(2) .71835(16) .17563(14) .0474(4) Uani d . 1 . . C
H17 .0747 .7259 .0986 .057 Uiso calc . 1 . . H
C18 -.0888(2) .80420(18) .21822(19) .0621(5) Uani d . 1 . . C
H18 -.1410 .8684 .1698 .074 Uiso calc . 1 . . H
C19 -.1404(2) .79524(19) .33162(19) .0633(5) Uani d . 1 . . C
H19 -.2278 .8527 .3600 .076 Uiso calc . 1 . . H
C20 -.0623(2) .70081(18) .40319(16) .0578(5) Uani d . 1 . . C
H20 -.0958 .6955 .4799 .069 Uiso calc . 1 . . H
C21 .0662(2) .61373(16) .36066(13) .0457(4) Uani d . 1 . . C
H21 .1175 .5492 .4096 .055 Uiso calc . 1 . . H
C22 .14293(17) .30392(15) .23512(13) .0396(4) Uani d . 1 . . C
C23 .1379(2) .16594(17) .28783(15) .0511(4) Uani d . 1 . . C
H23 .1986 .1182 .3356 .061 Uiso calc . 1 . . H
C24 .0444(2) .09933(19) .27028(18) .0646(5) Uani d . 1 . . C
H24 .0432 .0068 .3055 .078 Uiso calc . 1 . . H
C25 -.0477(2) .1686(2) .20084(19) .0672(6) Uani d . 1 . . C
H25 -.1120 .1235 .1901 .081 Uiso calc . 1 . . H
C26 -.0439(2) .3039(2) .14783(18) .0630(5) Uani d . 1 . . C
H26 -.1057 .3510 .1008 .076 Uiso calc . 1 . . H
C27 .0517(2) .37142(17) .16391(15) .0518(4) Uani d . 1 . . C
H27 .0546 .4632 .1265 .062 Uiso calc . 1 . . H
C28 .52521(18) .34852(16) .37603(12) .0413(4) Uani d . 1 . . C
C29 .5487(2) .20938(18) .42869(15) .0559(5) Uani d . 1 . . C
H29 .4859 .1535 .4302 .067 Uiso calc . 1 . . H
C30 .6650(3) .1540(2) .47861(17) .0687(6) Uani d . 1 . . C
H30 .6797 .0606 .5132 .082 Uiso calc . 1 . . H
C31 .7595(2) .2331(2) .47846(17) .0685(6) Uani d . 1 . . C
H31 .8369 .1948 .5132 .082 Uiso calc . 1 . . H
C32 .7374(2) .3693(3) .42620(18) .0699(6) Uani d . 1 . . C
H32 .8017 .4241 .4243 .084 Uiso calc . 1 . . H
C33 .6212(2) .4276(2) .37590(16) .0604(5) Uani d . 1 . . C
H33 .6075 .5211 .3416 .073 Uiso calc . 1 . . H

loop_
_atom_site_aniso_label
_atom_site_aniso_U_11
_atom_site_aniso_U_22
_atom_site_aniso_U_33
_atom_site_aniso_U_12
_atom_site_aniso_U_13
_atom_site_aniso_U_23
O1 .0401(6) .0411(6) .0457(6) -.0127(5) .0029(5) -.0202(5)
O2 .0464(7) .0421(6) .0553(7) -.0059(5) -.0059(6) -.0245(5)
C2 .0344(8) .0384(8) .0384(8) -.0087(7) -.0083(7) -.0126(6)
C3 .0338(8) .0389(8) .0338(8) -.0082(6) -.0060(6) -.0127(6)
N4 .0411(8) .0429(7) .0400(7) -.0149(6) -.0142(6) -.0063(5)
N5 .0365(7) .0415(7) .0425(7) -.0110(6) -.0100(6) -.0118(6)
C6 .0314(8) .0382(8) .0360(8) -.0051(6) -.0062(7) -.0139(6)
C7 .0343(8) .0411(8) .0313(7) -.0090(7) -.0072(6) -.0106(6)
C8 .0369(9) .0429(8) .0404(8) -.0088(7) -.0053(7) -.0185(7)
C9 .0346(8) .0384(7) .0389(8) -.0049(6) -.0070(7) -.0172(6)
C10 .0325(8) .0372(8) .0444(8) -.0060(6) -.0109(7) -.0142(6)
C11 .0439(9) .0394(8) .0466(9) -.0085(7) -.0073(8) -.0170(7)
C12 .0543(11) .0426(9) .0515(10) -.0158(8) -.0064(9) -.0088(7)
C13 .0570(11) .0326(8) .0664(11) -.0097(8) -.0197(10) -.0118(7)
C14 .0532(11) .0423(9) .0696(12) -.0041(8) -.0122(10) -.0295(8)
C15 .0456(10) .0476(9) 0..0535(10) -.0099(8) -.0028(8) -.0237(8)
C16 .0331(8) .0344(7) .0398(8) -.0096(6) -.0100(7) -.0075(6)
C17 .0504(10) .0450(9) .0491(9) -.0083(8) -.0201(8) -.0079(7)
C18 .0546(12) .0492(10) .0854(15) .0044(9) -.0343(11) -.0155(10)
C19 .0399(10) .0527(10) .0929(16) .0023(9) -.0098(11) -.0293(10)
C20 .0523(11) .0550(10) .0558(11) -.0106(9) .0059(9) -.0203(9)
C21 .0451(10) .0441(9) .0398(9) -.0053(8) -.0051(8) -.0081(7)
C22 .0318(8) .0450(8) .0455(9) -.0082(7) -.0050(7) -.0206(7)
C23 .0477(10) .0491(9) .0621(11) -.0139(8) -.0149(9) -.0168(8)
C24 .0639(13) .0616(11) .0793(14) -.0289(10) -.0140(11) -.0238(10)
C25 .0526(12) .0848(14) .0842(14) -.0283(11) -.0098(11) -.0445(12)
C26 .0513(12) .0822(14) .0742(13) -.0075(10) -.0263(10) -.0385(11)
C27 .0503(11) .0543(10) .0604(11) -.0063(8) -.0219(9) -.0223(8)
C28 .0366(9) .0559(9) .0334(8) -.0087(7) -.0077(7) -.0149(7)
C29 .0560(12) .0594(11) .0546(11) -.0096(9) -.0232(9) -.0090(8)
C30 .0684(14) .0727(13) .0658(13) .0031(11) -.0368(12) -.0112(10)
C31 .0544(12) .0992(16) .0555(12) .0053(12) -.0289(10) -.0246(11)
C32 .0579(13) .1032(17) .0653(13) -.0228(12) -.0285(11) -.0241(12)
C33 .0595(12) .0706(12) .0625(12) -.0192(10) -.0295(10) -.0117(10)

loop_
_atom_type_symbol
_atom_type_description
_atom_type_scat_dispersion_real
_atom_type_scat_dispersion_imag
_atom_type_scat_source
C C 0.0033 0.0016 'International Tables Vol C Tables 4.2.6.8 and 6.1.1.4'
H H 0.0000 0.0000 'International Tables Vol C Tables 4.2.6.8 and 6.1.1.4'
N N 0.0061 0.0033 'International Tables Vol C Tables 4.2.6.8 and 6.1.1.4'
O O 0.0106 0.0060 'International Tables Vol C Tables 4.2.6.8 and 6.1.1.4'

loop_
_geom_angle_atom_site_label_1
_geom_angle_atom_site_label_2
_geom_angle_atom_site_label_3
_geom_angle
_geom_angle_publ_flag
C2 O1 C9 107.93(11) yes
O2 C2 O1 122.29(14) yes
O2 C2 C3 128.84(13) yes
O1 C2 C3 108.87(11) yes
N4 C3 C8 119.15(12) yes
N4 C3 C2 111.61(12) yes
C8 C3 C2 100.73(11) yes
N4 C3 C7 101.20(11) yes
C8 C3 C7 114.89(12) yes
C2 C3 C7 109.39(11) yes
N5 N4 C28 116.39(12) yes
N5 N4 C3 109.88(11) yes
C28 N4 C3 124.10(12) yes
C6 N5 N4 109.78(12) yes
N5 C6 C22 121.66(13) yes
N5 C6 C7 113.42(12) yes
C22 C6 C7 124.84(13) yes
C6 C7 C16 111.68(12) ?
C6 C7 C3 99.86(11) ?
C16 C7 C3 114.33(11) ?
C6 C7 H7 110.2 ?
C16 C7 H7 110.2 ?
C3 C7 H7 110.2 ?
C9 C8 C3 109.79(13) ?
C9 C8 H8 125.1 ?
C3 C8 H8 125.1 ?
C8 C9 O1 112.18(13) ?
C8 C9 C10 133.05(14) ?
O1 C9 C10 114.76(12) ?
C11 C10 C15 119.11(14) ?
C11 C10 C9 121.52(13) ?
C15 C10 C9 119.35(14) ?
C10 C11 C12 119.97(14) ?
C10 C11 H11 120.0 ?
C12 C11 H11 120.0 ?
C13 C12 C11 120.34(15) ?
C13 C12 H12 119.8 ?
C11 C12 H12 119.8 ?
C14 C13 C12 120.21(15) ?
C14 C13 H13 119.9 ?
C12 C13 H13 119.9 ?
C13 C14 C15 120.05(15) ?
C13 C14 H14 120.0 ?
C15 C14 H14 120.0 ?
C14 C15 C10 120.33(15) ?
C14 C15 H15 119.8 ?
C10 C15 H15 119.8 ?
C17 C16 C21 117.96(14) ?
C17 C16 C7 120.75(13) ?
C21 C16 C7 121.28(14) ?
C16 C17 C18 120.93(17) ?
C16 C17 H17 119.5 ?
C18 C17 H17 119.5 ?
C19 C18 C17 120.37(18) ?
C19 C18 H18 119.8 ?
C17 C18 H18 119.8 ?
C20 C19 C18 119.73(17) ?
C20 C19 H19 120.1 ?
C18 C19 H19 120.1 ?
C19 C20 C21 119.89(17) ?
C19 C20 H20 120.1 ?
C21 C20 H20 120.1 ?
C16 C21 C20 121.10(16) ?
C16 C21 H21 119.4 ?
C20 C21 H21 119.4 ?
C27 C22 C23 117.98(15) ?
C27 C22 C6 121.32(14) ?
C23 C22 C6 120.70(15) ?
C24 C23 C22 120.83(18) ?
C24 C23 H23 119.6 ?
C22 C23 H23 119.6 ?
C23 C24 C25 120.46(18) ?
C23 C24 H24 119.8 ?
C25 C24 H24 119.8 ?
C26 C25 C24 119.66(17) ?
C26 C25 H25 120.2 ?
C24 C25 H25 120.2 ?
C25 C26 C27 120.22(19) ?
C25 C26 H26 119.9 ?
C27 C26 H26 119.9 ?
C22 C27 C26 120.84(16) ?
C22 C27 H27 119.6 ?
C26 C27 H27 119.6 ?
C33 C28 C29 117.95(16) ?
C33 C28 N4 121.58(15) ?
C29 C28 N4 120.43(14) ?
C30 C29 C28 120.14(18) ?
C30 C29 H29 119.9 ?
C28 C29 H29 119.9 ?
C29 C30 C31 121.60(19) ?
C29 C30 H30 119.2 ?
C31 C30 H30 119.2 ?
C32 C31 C30 118.41(19) ?
C32 C31 H31 120.8 ?
C30 C31 H31 120.8 ?
C31 C32 C33 121.18(19) ?
C31 C32 H32 119.4 ?
C33 C32 H32 119.4 ?
C32 C33 C28 120.72(18) ?
C32 C33 H33 119.6 ?
C28 C33 H33 119.6 ?

loop_
_geom_bond_atom_site_label_1
_geom_bond_atom_site_label_2
_geom_bond_site_symmetry_2
_geom_bond_distance
_geom_bond_publ_flag
O1 C2 . 1.3630(17) yes
O1 C9 . 1.4181(16) yes
O2 C2 . 1.1894(17) yes
C2 C3 . 1.543(2) yes
C3 N4 . 1.4819(19) yes
C3 C8 . 1.4927(19) yes
C3 C7 . 1.571(2) yes
N4 N5 . 1.3944(16) yes
N4 C28 . 1.413(2) yes
N5 C6 . 1.2826(19) yes
C6 C22 . 1.471(2) yes
C6 C7 . 1.5184(19) yes
C7 C16 . 1.516(2) yes
C7 H7 . .9800 ?
C8 C9 . 1.321(2) yes
C8 H8 . .9300 ?
C9 C10 . 1.460(2) yes
C10 C11 . 1.384(2) ?
C10 C15 . 1.392(2) ?
C11 C12 . 1.385(2) ?
C11 H11 . .9300 ?
C12 C13 . 1.372(2) ?
C12 H12 . .9300 ?
C13 C14 . 1.373(3) ?
C13 H13 . .9300 ?
C14 C15 . 1.379(2) ?
C14 H14 . .9300 ?
C15 H15 . .9300 ?
C16 C17 . 1.387(2) ?
C16 C21 . 1.388(2) ?
C17 C18 . 1.382(3) ?
C17 H17 . .9300 ?
C18 C19 . 1.372(3) ?
C18 H18 . .9300 ?
C19 C20 . 1.378(3) ?
C19 H19 . .9300 ?
C20 C21 . 1.385(2) ?
C20 H20 . .9300 ?
C21 H21 . .9300 ?
C22 C27 . 1.386(2) ?
C22 C23 . 1.391(2) ?
C23 C24 . 1.372(2) ?
C23 H23 . .9300 ?
C24 C25 . 1.378(3) ?
C24 H24 . .9300 ?
C25 C26 . 1.365(3) ?
C25 H25 . .9300 ?
C26 C27 . 1.386(2) ?
C26 H26 . .9300 ?
C27 H27 . .9300 ?
C28 C33 . 1.381(2) ?
C28 C29 . 1.390(2) ?
C29 C30 . 1.378(3) ?
C29 H29 . .9300 ?
C30 C31 . 1.369(3) ?
C30 H30 . .9300 ?
C31 C32 . 1.362(3) ?
C31 H31 . .9300 ?
C32 C33 . 1.383(3) ?
C32 H32 . .9300 ?
C33 H33 . .9300 ?

loop_
_geom_hbond_atom_site_label_D
_geom_hbond_atom_site_label_H
_geom_hbond_atom_site_label_A
_geom_hbond_site_symmetry_A
_geom_hbond_distance_DH
_geom_hbond_distance_HA
_geom_hbond_distance_DA
_geom_hbond_angle_DHA
_geom_hbond_publ_flag
C7 H7 O2 2_665 0.98(2) 2.540(10) 3.50(2) 164.0(10) yes
C13 H13 O2 1_565 0.93(2) 2.500(10) 3.25(2) 137.40(10) yes
C14 H14 N5 1_565 0.93(2) 2.820(10) 3.71(2) 160.40(10) yes
C20 H20 N5 2_566 0.93(2) 2.730(10) 3.57(2) 150.70(10) yes
C26 H26 O2 1_455 0.93(2) 2.790(10) 3.57(3) 142.40(10) yes

loop_
_geom_torsion_atom_site_label_1
_geom_torsion_atom_site_label_2
_geom_torsion_atom_site_label_3
_geom_torsion_atom_site_label_4
_geom_torsion
C9 O1 C2 O2 -175.28(15)
C9 O1 C2 C3 5.01(16)
O2 C2 C3 N4 45.9(2)
O1 C2 C3 N4 -134.37(12)
O2 C2 C3 C8 173.41(16)
O1 C2 C3 C8 -6.91(15)
O2 C2 C3 C7 -65.2(2)
O1 C2 C3 C7 114.48(13)
C8 C3 N4 N5 150.44(13)
C2 C3 N4 N5 -92.81(14)
C7 C3 N4 N5 23.44(14)
C8 C3 N4 C28 -64.93(19)
C2 C3 N4 C28 51.82(18)
C7 C3 N4 C28 168.08(13)
C28 N4 N5 C6 -162.73(13)
C3 N4 N5 C6 -15.08(16)
N4 N5 C6 C22 -178.16(12)
N4 N5 C6 C7 -1.23(17)
N5 C6 C7 C16 -105.90(15)
C22 C6 C7 C16 70.92(17)
N5 C6 C7 C3 15.38(15)
C22 C6 C7 C3 -167.81(13)
N4 C3 C7 C6 -21.73(13)
C8 C3 C7 C6 -151.46(12)
C2 C3 C7 C6 96.15(12)
N4 C3 C7 C16 97.63(13)
C8 C3 C7 C16 -32.11(17)
C2 C3 C7 C16 -144.50(12)
N4 C3 C8 C9 128.80(15)
C2 C3 C8 C9 6.47(16)
C7 C3 C8 C9 -110.94(15)
C3 C8 C9 O1 -4.03(18)
C3 C8 C9 C10 176.54(16)
C2 O1 C9 C8 -0.74(18)
C2 O1 C9 C10 178.80(13)
C8 C9 C10 C11 -169.47(18)
O1 C9 C10 C11 11.1(2)
C8 C9 C10 C15 8.6(3)
O1 C9 C10 C15 -170.77(14)
C15 C10 C11 C12 -0.5(3)
C9 C10 C11 C12 177.63(16)
C10 C11 C12 C13 -0.1(3)
C11 C12 C13 C14 0.3(3)
C12 C13 C14 C15 0.0(3)
C13 C14 C15 C10 -0.6(3)
C11 C10 C15 C14 0.8(3)
C9 C10 C15 C14 -177.33(16)
C6 C7 C16 C17 -122.83(15)
C3 C7 C16 C17 124.70(15)
C6 C7 C16 C21 55.96(18)
C3 C7 C16 C21 -56.50(18)
C21 C16 C17 C18 -0.6(2)
C7 C16 C17 C18 178.20(15)
C16 C17 C18 C19 0.4(3)
C17 C18 C19 C20 0.5(3)
C18 C19 C20 C21 -1.2(3)
C17 C16 C21 C20 -0.1(2)
C7 C16 C21 C20 -178.93(14)
C19 C20 C21 C16 1.0(3)
N5 C6 C22 C27 176.22(15)
C7 C6 C22 C27 -0.4(2)
N5 C6 C22 C23 -4.3(2)
C7 C6 C22 C23 179.11(14)
C27 C22 C23 C24 -0.5(3)
C6 C22 C23 C24 -179.95(16)
C22 C23 C24 C25 -0.7(3)
C23 C24 C25 C26 1.0(3)
C24 C25 C26 C27 -0.2(3)
C23 C22 C27 C26 1.4(3)
C6 C22 C27 C26 -179.16(16)
C25 C26 C27 C22 -1.1(3)
N5 N4 C28 C33 174.45(15)
C3 N4 C28 C33 31.9(2)
N5 N4 C28 C29 -8.0(2)
C3 N4 C28 C29 -150.59(15)
C33 C28 C29 C30 -0.1(3)
N4 C28 C29 C30 -177.71(17)
C28 C29 C30 C31 0.3(3)
C29 C30 C31 C32 -0.8(3)
C30 C31 C32 C33 1.1(3)
C31 C32 C33 C28 -0.9(3)
C29 C28 C33 C32 0.4(3)
N4 C28 C33 C32 177.97(17)
